data_4084026
loop_
_publ_author_name
'Turner, Zo\"e R.'
'Buffet, Jean-Charles'
'O&#x2019;Hare, Dermot'

_publ_section_title
;
 Chiral Group 4 Cyclopentadienyl Complexes and Their Use in Polymerization
 of Lactide Monomers
;
_journal_issue 14
_journal_name_full Organometallics
_journal_page_first 3891
_journal_paper_doi 10.1021/om500634a
_journal_volume 33
_journal_year 2014
_chemical_absolute_configuration unk
_chemical_formula_moiety 'C28 H38 Cl6 Zr2'
_chemical_formula_sum 'C28 H38 Cl6 Zr2'
_chemical_formula_weight 769.72
_chemical_name_systematic
;
 ?
;
_space_group_IT_number 4
_symmetry_cell_setting monoclinic
_symmetry_space_group_name_Hall 'P 2yb'
_symmetry_space_group_name_H-M 'P 1 21 1'
_atom_sites_solution_hydrogens geom
_atom_sites_solution_primary direct
_atom_sites_solution_secondary difmap
_audit_creation_method SHELXL-97
_cell_angle_alpha 90.00
_cell_angle_beta 112.3030(10)
_cell_angle_gamma 90.00
_cell_formula_units_Z 2
_cell_length_a 8.79780(10)
_cell_length_b 17.6135(3)
_cell_length_c 11.0610(2)
_cell_measurement_reflns_used 7219
_cell_measurement_temperature 150(2)
_cell_measurement_theta_max 27.472
_cell_measurement_theta_min 5.108
_cell_volume 1585.79(4)
_computing_cell_refinement 'HKL Scalepack (Otwinowski & Minor 1997)'
_computing_data_collection 'Collect (Nonius BV, 1997-2000)'
_computing_data_reduction 'HKL Denzo and Scalepack (Otwinowski & Minor 1997)'
_computing_molecular_graphics 'Ortep-3 for Windows (Farrugia, 1997)'
_computing_publication_material 'WinGX publication routines (Farrugia, 1999)'
_computing_structure_refinement 'SHELXL-97 (Sheldrick, 2008)'
_computing_structure_solution 'SIR92 (Giacovazzo et al, 1993)'
_diffrn_ambient_temperature 150(2)
_diffrn_detector_area_resol_mean 9
_diffrn_measured_fraction_theta_full 0.992
_diffrn_measured_fraction_theta_max 0.992
_diffrn_measurement_device '95mm CCD camera on \k-goniostat'
_diffrn_measurement_device_type KappaCCD
_diffrn_measurement_method CCD
_diffrn_radiation_monochromator 'horizonally mounted graphite crystal'
_diffrn_radiation_source 'fine-focus sealed tube'
_diffrn_radiation_type MoK\a
_diffrn_radiation_wavelength 0.71073
_diffrn_reflns_av_R_equivalents 0.0000
_diffrn_reflns_av_sigmaI/netI 0.0438
_diffrn_reflns_limit_h_max 11
_diffrn_reflns_limit_h_min -11
_diffrn_reflns_limit_k_max 22
_diffrn_reflns_limit_k_min -22
_diffrn_reflns_limit_l_max 14
_diffrn_reflns_limit_l_min -14
_diffrn_reflns_number 7201
_diffrn_reflns_theta_full 27.47
_diffrn_reflns_theta_max 27.47
_diffrn_reflns_theta_min 5.11
_exptl_absorpt_coefficient_mu 1.180
_exptl_absorpt_correction_T_max 1.000
_exptl_absorpt_correction_T_min 0.763
_exptl_absorpt_correction_type multi-scan
_exptl_absorpt_process_details
;
Multi-scan from symmetry-related measurements using
Sortav (Blessing 1995)
;
_exptl_crystal_colour 'pale green'
_exptl_crystal_density_diffrn 1.612
_exptl_crystal_density_method 'not measured'
_exptl_crystal_description block
_exptl_crystal_F_000 776
_exptl_crystal_size_max 0.2
_exptl_crystal_size_mid 0.2
_exptl_crystal_size_min 0.1
_refine_diff_density_max 0.551
_refine_diff_density_min -0.604
_refine_diff_density_rms 0.082
_refine_ls_abs_structure_details 'Flack H D (1983), Acta Cryst. A39, 876-881'
_refine_ls_abs_structure_Flack 0.30(4)
_refine_ls_extinction_method none
_refine_ls_goodness_of_fit_ref 1.033
_refine_ls_hydrogen_treatment constr
_refine_ls_matrix_type full
_refine_ls_number_parameters 338
_refine_ls_number_reflns 7201
_refine_ls_number_restraints 1
_refine_ls_restrained_S_all 1.033
_refine_ls_R_factor_all 0.0436
_refine_ls_R_factor_gt 0.0360
_refine_ls_shift/su_max 0.002
_refine_ls_shift/su_mean 0.000
_refine_ls_structure_factor_coef Fsqd
_refine_ls_weighting_details 'calc w=1/[\s^2^(Fo^2^)+(0.0322P)^2^+1.7206P] where P=(Fo^2^+2Fc^2^)/3'
_refine_ls_weighting_scheme calc
_refine_ls_wR_factor_gt 0.0760
_refine_ls_wR_factor_ref 0.0804
_reflns_number_gt 6574
_reflns_number_total 7201
_reflns_threshold_expression >2\s(I)
_cod_data_source_file om500634a_si_002.cif
_cod_data_source_block 003zrt12
_cod_depositor_comments 'Adding full bibliography for 4084025--4084027.cif.'
_cod_original_sg_symbol_Hall 'P 2yb '
_cod_original_sg_symbol_H-M 'P 21'
_cod_database_code 4084026

loop_
_symmetry_equiv_pos_as_xyz
'x, y, z'
'-x, y+1/2, -z'

loop_
_atom_site_label
_atom_site_type_symbol
_atom_site_fract_x
_atom_site_fract_y
_atom_site_fract_z
_atom_site_U_iso_or_equiv
_atom_site_adp_type
_atom_site_occupancy
_atom_site_symmetry_multiplicity
_atom_site_calc_flag
_atom_site_refinement_flags
C1 C 0.0471(5) 0.8202(2) 0.9412(4) 0.0280(8) Uani 1 1 d .
H1 H 0.0593 0.8392 1.0296 0.034 Uiso 1 1 calc R
C1A C 0.8642(5) 0.6897(3) 1.4528(4) 0.0349(9) Uani 1 1 d .
H1A H 0.8554 0.6760 1.3626 0.042 Uiso 1 1 calc R
C2 C 0.0688(5) 0.7344(2) 0.9439(4) 0.0234(8) Uani 1 1 d .
C2A C 0.8037(5) 0.7695(2) 1.4551(4) 0.0253(8) Uani 1 1 d .
C3 C -0.0172(4) 0.6670(2) 0.9432(4) 0.0278(8) Uani 1 1 d .
C3A C 0.8566(5) 0.8447(3) 1.4542(4) 0.0325(10) Uani 1 1 d .
C4 C 0.0717(5) 0.6062(2) 0.9161(4) 0.0285(9) Uani 1 1 d .
C4A C 0.7427(5) 0.8911(2) 1.4864(4) 0.0302(9) Uani 1 1 d .
C5 C 0.2137(5) 0.6368(2) 0.8968(4) 0.0256(8) Uani 1 1 d .
C5A C 0.6248(5) 0.8439(2) 1.5101(3) 0.0252(8) Uani 1 1 d .
C6 C 0.2060(5) 0.7166(2) 0.9131(4) 0.0229(8) Uani 1 1 d .
C6A C 0.6678(5) 0.7680(2) 1.4927(4) 0.0218(8) Uani 1 1 d .
C7 C 0.2826(5) 0.7880(2) 0.8934(4) 0.0275(8) Uani 1 1 d .
C7A C 0.6287(5) 0.6887(2) 1.5117(4) 0.0262(8) Uani 1 1 d .
C8 C 0.1918(5) 0.8458(2) 0.9078(4) 0.0301(9) Uani 1 1 d .
C8A C 0.7403(5) 0.6444(2) 1.4895(4) 0.0328(9) Uani 1 1 d .
C9 C -0.1205(6) 0.8440(3) 0.8386(4) 0.0425(11) Uani 1 1 d .
H9A H -0.1323 0.8236 0.7530 0.064 Uiso 1 1 calc R
H9B H -0.1272 0.8996 0.8339 0.064 Uiso 1 1 calc R
H9C H -0.2086 0.8241 0.8634 0.064 Uiso 1 1 calc R
C9A C 1.0411(6) 0.6799(3) 1.5500(5) 0.0506(13) Uani 1 1 d .
H9A1 H 1.0729 0.6264 1.5532 0.076 Uiso 1 1 calc R
H9A2 H 1.0493 0.6962 1.6370 0.076 Uiso 1 1 calc R
H9A3 H 1.1146 0.7109 1.5222 0.076 Uiso 1 1 calc R
C10 C -0.1818(5) 0.6598(3) 0.9549(5) 0.0394(10) Uani 1 1 d .
H10A H -0.2694 0.6640 0.8680 0.059 Uiso 1 1 calc R
H10B H -0.1940 0.7003 1.0113 0.059 Uiso 1 1 calc R
H10C H -0.1891 0.6103 0.9929 0.059 Uiso 1 1 calc R
C10A C 1.0053(6) 0.8719(3) 1.4340(6) 0.0552(14) Uani 1 1 d .
H10D H 1.0390 0.8338 1.3845 0.083 Uiso 1 1 calc R
H10E H 1.0946 0.8800 1.5190 0.083 Uiso 1 1 calc R
H10F H 0.9804 0.9197 1.3852 0.083 Uiso 1 1 calc R
C11 C 0.0189(6) 0.5245(3) 0.8988(5) 0.0391(10) Uani 1 1 d .
H11A H -0.0603 0.5165 0.8094 0.059 Uiso 1 1 calc R
H11B H -0.0323 0.5117 0.9608 0.059 Uiso 1 1 calc R
H11C H 0.1150 0.4920 0.9148 0.059 Uiso 1 1 calc R
C11A C 0.7614(8) 0.9752(3) 1.5094(5) 0.0528(15) Uani 1 1 d .
H11D H 0.7953 0.9986 1.4432 0.079 Uiso 1 1 calc R
H11E H 0.8449 0.9849 1.5965 0.079 Uiso 1 1 calc R
H11F H 0.6562 0.9969 1.5035 0.079 Uiso 1 1 calc R
C12 C 0.3349(6) 0.5931(3) 0.8590(5) 0.0359(10) Uani 1 1 d .
H12A H 0.4448 0.6147 0.9034 0.054 Uiso 1 1 calc R
H12B H 0.3041 0.5962 0.7642 0.054 Uiso 1 1 calc R
H12C H 0.3350 0.5399 0.8848 0.054 Uiso 1 1 calc R
C12A C 0.4940(6) 0.8706(3) 1.5551(4) 0.0392(11) Uani 1 1 d .
H12D H 0.5440 0.8862 1.6468 0.059 Uiso 1 1 calc R
H12E H 0.4159 0.8293 1.5463 0.059 Uiso 1 1 calc R
H12F H 0.4361 0.9138 1.5016 0.059 Uiso 1 1 calc R
C13 C 0.4233(6) 0.7896(3) 0.8485(4) 0.0364(10) Uani 1 1 d .
H13A H 0.4564 0.8423 0.8438 0.055 Uiso 1 1 calc R
H13B H 0.3894 0.7662 0.7618 0.055 Uiso 1 1 calc R
H13C H 0.5162 0.7613 0.9104 0.055 Uiso 1 1 calc R
C13A C 0.4950(6) 0.6654(3) 1.5565(4) 0.0428(11) Uani 1 1 d .
H13D H 0.5039 0.6109 1.5760 0.064 Uiso 1 1 calc R
H13E H 0.3879 0.6761 1.4875 0.064 Uiso 1 1 calc R
H13F H 0.5056 0.6939 1.6354 0.064 Uiso 1 1 calc R
C14 C 0.2172(7) 0.9296(3) 0.8879(5) 0.0414(11) Uani 1 1 d .
H14A H 0.3143 0.9357 0.8657 0.062 Uiso 1 1 calc R
H14B H 0.2333 0.9575 0.9684 0.062 Uiso 1 1 calc R
H14C H 0.1204 0.9495 0.8166 0.062 Uiso 1 1 calc R
C14A C 0.7514(8) 0.5590(3) 1.4949(6) 0.0560(15) Uani 1 1 d .
H14D H 0.7264 0.5390 1.4068 0.084 Uiso 1 1 calc R
H14E H 0.6722 0.5388 1.5295 0.084 Uiso 1 1 calc R
H14F H 0.8627 0.5438 1.5519 0.084 Uiso 1 1 calc R
Cl1 Cl 0.08181(14) 0.62305(7) 1.24521(12) 0.0415(3) Uani 1 1 d .
Cl1A Cl 0.72551(16) 0.86429(7) 1.14065(12) 0.0424(3) Uani 1 1 d .
Cl2 Cl 0.38198(14) 0.53165(6) 1.17182(12) 0.0374(2) Uani 1 1 d .
Cl2A Cl 0.43497(15) 0.95283(6) 1.23793(11) 0.0380(2) Uani 1 1 d .
Cl3 Cl 0.55202(11) 0.69999(5) 1.16737(9) 0.02449(19) Uani 1 1 d .
Cl3A Cl 0.28854(11) 0.78141(6) 1.25411(9) 0.0269(2) Uani 1 1 d .
Zr1A Zr 0.57536(4) 0.832343(18) 1.27488(3) 0.02298(9) Uani 1 1 d .
Zr1 Zr 0.25551(4) 0.654908(19) 1.12885(3) 0.02204(9) Uani 1 1 d .

loop_
_atom_site_aniso_label
_atom_site_aniso_U_11
_atom_site_aniso_U_22
_atom_site_aniso_U_33
_atom_site_aniso_U_23
_atom_site_aniso_U_13
_atom_site_aniso_U_12
C1 0.031(2) 0.024(2) 0.0259(18) 0.0009(15) 0.0070(16) 0.0082(16)
C1A 0.030(2) 0.034(2) 0.036(2) -0.0020(18) 0.0084(19) 0.0094(18)
C2 0.0222(19) 0.0257(19) 0.0210(18) 0.0028(15) 0.0067(15) 0.0036(15)
C2A 0.0219(19) 0.026(2) 0.0275(19) 0.0004(15) 0.0085(16) 0.0034(16)
C3 0.0179(17) 0.034(2) 0.0288(19) -0.0030(17) 0.0054(15) 0.0005(16)
C3A 0.031(2) 0.035(2) 0.0261(19) -0.0004(17) 0.0044(17) -0.0161(19)
C4 0.028(2) 0.027(2) 0.026(2) -0.0014(16) 0.0056(17) -0.0002(16)
C4A 0.033(2) 0.023(2) 0.029(2) -0.0071(16) 0.0052(18) -0.0026(17)
C5 0.028(2) 0.029(2) 0.0196(17) -0.0031(14) 0.0085(16) 0.0017(16)
C5A 0.028(2) 0.026(2) 0.0196(17) 0.0015(15) 0.0064(15) 0.0068(16)
C6 0.0240(19) 0.027(2) 0.0165(17) 0.0021(14) 0.0062(15) 0.0023(15)
C6A 0.0218(19) 0.0219(19) 0.0191(17) -0.0003(14) 0.0047(15) -0.0007(15)
C7 0.031(2) 0.032(2) 0.0209(18) 0.0036(16) 0.0106(16) 0.0026(17)
C7A 0.032(2) 0.0225(18) 0.0199(18) 0.0046(14) 0.0045(16) -0.0004(16)
C8 0.037(2) 0.027(2) 0.0262(19) 0.0036(16) 0.0114(17) 0.0048(17)
C8A 0.043(2) 0.021(2) 0.0271(19) 0.0020(16) 0.0046(18) 0.0036(18)
C9 0.039(2) 0.039(3) 0.041(2) 0.000(2) 0.007(2) 0.013(2)
C9A 0.036(3) 0.058(3) 0.047(3) -0.008(2) 0.005(2) 0.020(2)
C10 0.0227(19) 0.042(2) 0.053(3) -0.003(2) 0.0133(18) 0.000(2)
C10A 0.034(3) 0.068(4) 0.058(3) 0.001(3) 0.012(2) -0.024(3)
C11 0.038(2) 0.034(2) 0.041(3) -0.0059(19) 0.010(2) -0.004(2)
C11A 0.068(4) 0.023(2) 0.049(3) -0.001(2) 0.001(3) -0.010(2)
C12 0.041(2) 0.033(2) 0.040(2) 0.0003(19) 0.023(2) 0.0100(19)
C12A 0.046(3) 0.040(3) 0.032(2) -0.0009(19) 0.016(2) 0.013(2)
C13 0.041(2) 0.040(3) 0.036(2) 0.0029(19) 0.024(2) -0.001(2)
C13A 0.045(3) 0.045(3) 0.041(2) 0.007(2) 0.019(2) -0.011(2)
C14 0.058(3) 0.029(2) 0.040(2) 0.0101(19) 0.022(2) 0.008(2)
C14A 0.077(4) 0.023(2) 0.058(3) 0.002(2) 0.013(3) 0.010(2)
Cl1 0.0406(6) 0.0516(7) 0.0400(6) 0.0058(5) 0.0239(5) -0.0073(5)
Cl1A 0.0546(7) 0.0399(6) 0.0427(6) -0.0012(5) 0.0299(6) -0.0142(5)
Cl2 0.0381(6) 0.0228(5) 0.0445(6) 0.0062(4) 0.0079(5) 0.0033(4)
Cl2A 0.0445(6) 0.0239(5) 0.0396(6) 0.0041(4) 0.0091(5) 0.0082(5)
Cl3 0.0217(4) 0.0243(4) 0.0283(5) -0.0026(4) 0.0105(4) 0.0007(3)
Cl3A 0.0228(5) 0.0317(5) 0.0267(4) -0.0061(4) 0.0098(4) 0.0012(4)
Zr1A 0.02569(19) 0.01997(17) 0.02363(17) 0.00101(14) 0.00975(15) -0.00043(15)
Zr1 0.02227(18) 0.02230(17) 0.02130(17) 0.00151(14) 0.00798(14) -0.00021(15)

loop_
_atom_type_symbol
_atom_type_description
_atom_type_scat_dispersion_real
_atom_type_scat_dispersion_imag
_atom_type_scat_source
C C 0.0033 0.0016 'International Tables Vol C Tables 4.2.6.8 and 6.1.1.4'
H H 0.0000 0.0000 'International Tables Vol C Tables 4.2.6.8 and 6.1.1.4'
Cl Cl 0.1484 0.1585 'International Tables Vol C Tables 4.2.6.8 and 6.1.1.4'
Zr Zr -2.9673 0.5597 'International Tables Vol C Tables 4.2.6.8 and 6.1.1.4'

loop_
_geom_angle_atom_site_label_1
_geom_angle_atom_site_label_2
_geom_angle_atom_site_label_3
_geom_angle
C8 C1 C2 100.9(3)
C8 C1 C9 113.2(3)
C2 C1 C9 111.3(4)
C8 C1 H1 110.4
C2 C1 H1 110.4
C9 C1 H1 110.4
C2A C1A C8A 101.0(3)
C2A C1A C9A 111.3(4)
C8A C1A C9A 113.2(4)
C2A C1A H1A 110.3
C8A C1A H1A 110.3
C9A C1A H1A 110.3
C3 C2 C6 108.6(3)
C3 C2 C1 140.8(4)
C6 C2 C1 109.3(3)
C3 C2 Zr1 73.6(2)
C6 C2 Zr1 73.5(2)
C1 C2 Zr1 127.5(3)
C6A C2A C3A 109.8(4)
C6A C2A C1A 109.5(3)
C3A C2A C1A 139.4(4)
C6A C2A Zr1A 74.1(2)
C3A C2A Zr1A 75.1(2)
C1A C2A Zr1A 125.7(3)
C2 C3 C4 107.4(3)
C2 C3 C10 127.1(4)
C4 C3 C10 125.2(4)
C2 C3 Zr1 73.9(2)
C4 C3 Zr1 71.2(2)
C10 C3 Zr1 125.1(3)
C2A C3A C4A 105.7(4)
C2A C3A C10A 128.0(5)
C4A C3A C10A 126.2(4)
C2A C3A Zr1A 72.3(2)
C4A C3A Zr1A 71.1(2)
C10A C3A Zr1A 124.4(3)
C3 C4 C5 108.9(4)
C3 C4 C11 125.5(4)
C5 C4 C11 125.5(4)
C3 C4 Zr1 75.4(2)
C5 C4 Zr1 73.7(2)
C11 C4 Zr1 121.2(3)
C5A C4A C3A 109.7(3)
C5A C4A C11A 125.7(4)
C3A C4A C11A 124.1(4)
C5A C4A Zr1A 73.5(2)
C3A C4A Zr1A 75.4(2)
C11A C4A Zr1A 124.2(3)
C6 C5 C4 105.3(3)
C6 C5 C12 128.1(4)
C4 C5 C12 126.5(4)
C6 C5 Zr1 74.7(2)
C4 C5 Zr1 72.1(2)
C12 C5 Zr1 121.0(3)
C6A C5A C4A 105.8(3)
C6A C5A C12A 128.3(4)
C4A C5A C12A 125.7(4)
C6A C5A Zr1A 74.4(2)
C4A C5A Zr1A 72.9(2)
C12A C5A Zr1A 121.7(3)
C2 C6 C5 109.7(3)
C2 C6 C7 109.0(3)
C5 C6 C7 140.8(4)
C2 C6 Zr1 73.8(2)
C5 C6 Zr1 72.1(2)
C7 C6 Zr1 125.7(3)
C2A C6A C5A 108.8(3)
C2A C6A C7A 109.3(3)
C5A C6A C7A 141.6(4)
C2A C6A Zr1A 73.1(2)
C5A C6A Zr1A 72.5(2)
C7A C6A Zr1A 123.9(2)
C8 C7 C6 107.6(3)
C8 C7 C13 129.1(4)
C6 C7 C13 122.9(4)
C8A C7A C6A 107.3(4)
C8A C7A C13A 128.3(4)
C6A C7A C13A 124.2(4)
C7 C8 C14 126.3(4)
C7 C8 C1 113.2(4)
C14 C8 C1 120.4(4)
C7A C8A C14A 127.7(5)
C7A C8A C1A 112.9(4)
C14A C8A C1A 119.4(4)
C1 C9 H9A 109.5
C1 C9 H9B 109.5
H9A C9 H9B 109.5
C1 C9 H9C 109.5
H9A C9 H9C 109.5
H9B C9 H9C 109.5
C1A C9A H9A1 109.5
C1A C9A H9A2 109.5
H9A1 C9A H9A2 109.5
C1A C9A H9A3 109.5
H9A1 C9A H9A3 109.5
H9A2 C9A H9A3 109.5
C3 C10 H10A 109.5
C3 C10 H10B 109.5
H10A C10 H10B 109.5
C3 C10 H10C 109.5
H10A C10 H10C 109.5
H10B C10 H10C 109.5
C3A C10A H10D 109.5
C3A C10A H10E 109.5
H10D C10A H10E 109.5
C3A C10A H10F 109.5
H10D C10A H10F 109.5
H10E C10A H10F 109.5
C4 C11 H11A 109.5
C4 C11 H11B 109.5
H11A C11 H11B 109.5
C4 C11 H11C 109.5
H11A C11 H11C 109.5
H11B C11 H11C 109.5
C4A C11A H11D 109.5
C4A C11A H11E 109.5
H11D C11A H11E 109.5
C4A C11A H11F 109.5
H11D C11A H11F 109.5
H11E C11A H11F 109.5
C5 C12 H12A 109.5
C5 C12 H12B 109.5
H12A C12 H12B 109.5
C5 C12 H12C 109.5
H12A C12 H12C 109.5
H12B C12 H12C 109.5
C5A C12A H12D 109.5
C5A C12A H12E 109.5
H12D C12A H12E 109.5
C5A C12A H12F 109.5
H12D C12A H12F 109.5
H12E C12A H12F 109.5
C7 C13 H13A 109.5
C7 C13 H13B 109.5
H13A C13 H13B 109.5
C7 C13 H13C 109.5
H13A C13 H13C 109.5
H13B C13 H13C 109.5
C7A C13A H13D 109.5
C7A C13A H13E 109.5
H13D C13A H13E 109.5
C7A C13A H13F 109.5
H13D C13A H13F 109.5
H13E C13A H13F 109.5
C8 C14 H14A 109.5
C8 C14 H14B 109.5
H14A C14 H14B 109.5
C8 C14 H14C 109.5
H14A C14 H14C 109.5
H14B C14 H14C 109.5
C8A C14A H14D 109.5
C8A C14A H14E 109.5
H14D C14A H14E 109.5
C8A C14A H14F 109.5
H14D C14A H14F 109.5
H14E C14A H14F 109.5
Zr1A Cl3 Zr1 104.46(3)
Zr1 Cl3A Zr1A 104.63(3)
Cl1A Zr1A Cl2A 93.19(4)
Cl1A Zr1A C4A 102.58(11)
Cl2A Zr1A C4A 82.78(10)
Cl1A Zr1A C5A 135.40(10)
Cl2A Zr1A C5A 88.85(9)
C4A Zr1A C5A 33.57(14)
Cl1A Zr1A C2A 97.66(10)
Cl2A Zr1A C2A 137.15(10)
C4A Zr1A C2A 54.42(13)
C5A Zr1A C2A 55.19(13)
Cl1A Zr1A C6A 130.38(9)
Cl2A Zr1A C6A 121.34(9)
C4A Zr1A C6A 54.45(13)
C5A Zr1A C6A 33.18(13)
C2A Zr1A C6A 32.75(13)
Cl1A Zr1A C3A 81.97(10)
Cl2A Zr1A C3A 110.07(11)
C4A Zr1A C3A 33.46(15)
C5A Zr1A C3A 55.89(14)
C2A Zr1A C3A 32.56(13)
C6A Zr1A C3A 54.51(13)
Cl1A Zr1A Cl3 83.87(4)
Cl2A Zr1A Cl3 140.20(4)
C4A Zr1A Cl3 136.67(10)
C5A Zr1A Cl3 120.53(10)
C2A Zr1A Cl3 82.33(9)
C6A Zr1A Cl3 88.55(9)
C3A Zr1A Cl3 108.77(11)
Cl1A Zr1A Cl3A 140.24(4)
Cl2A Zr1A Cl3A 82.61(4)
C4A Zr1A Cl3A 115.92(11)
C5A Zr1A Cl3A 84.21(10)
C2A Zr1A Cl3A 112.20(10)
C6A Zr1A Cl3A 83.06(9)
C3A Zr1A Cl3A 136.60(10)
Cl3 Zr1A Cl3A 75.17(3)
Cl2 Zr1 Cl1 91.37(4)
Cl2 Zr1 C4 87.74(10)
Cl1 Zr1 C4 96.34(11)
Cl2 Zr1 C5 87.95(10)
Cl1 Zr1 C5 130.57(10)
C4 Zr1 C5 34.24(14)
Cl2 Zr1 C6 118.69(9)
Cl1 Zr1 C6 133.94(9)
C4 Zr1 C6 54.83(13)
C5 Zr1 C6 33.17(13)
Cl2 Zr1 C3 117.80(10)
Cl1 Zr1 C3 81.57(10)
C4 Zr1 C3 33.38(14)
C5 Zr1 C3 56.02(13)
C6 Zr1 C3 54.27(12)
Cl2 Zr1 C2 140.91(9)
Cl1 Zr1 C2 102.36(10)
C4 Zr1 C2 54.76(14)
C5 Zr1 C2 55.36(13)
C6 Zr1 C2 32.63(12)
C3 Zr1 C2 32.56(13)
Cl2 Zr1 Cl3A 136.40(4)
Cl1 Zr1 Cl3A 83.06(4)
C4 Zr1 Cl3A 135.80(10)
C5 Zr1 Cl3A 127.65(10)
C6 Zr1 Cl3A 94.63(9)
C3 Zr1 Cl3A 104.13(10)
C2 Zr1 Cl3A 82.04(9)
Cl2 Zr1 Cl3 83.29(4)
Cl1 Zr1 Cl3 141.58(4)
C4 Zr1 Cl3 121.29(11)
C5 Zr1 Cl3 87.38(10)
C6 Zr1 Cl3 79.91(9)
C3 Zr1 Cl3 134.16(10)
C2 Zr1 Cl3 105.58(9)
Cl3A Zr1 Cl3 75.35(3)

loop_
_geom_bond_atom_site_label_1
_geom_bond_atom_site_label_2
_geom_bond_distance
C1 C8 1.523(6)
C1 C2 1.521(5)
C1 C9 1.539(6)
C1 H1 1.0000
C1A C2A 1.507(6)
C1A C8A 1.525(6)
C1A C9A 1.529(6)
C1A H1A 1.0000
C2 C3 1.406(6)
C2 C6 1.408(5)
C2 Zr1 2.509(4)
C2A C6A 1.407(5)
C2A C3A 1.406(6)
C2A Zr1A 2.490(4)
C3 C4 1.424(6)
C3 C10 1.507(5)
C3 Zr1 2.505(4)
C3A C4A 1.439(6)
C3A C10A 1.488(6)
C3A Zr1A 2.525(4)
C4 C5 1.449(6)
C4 C11 1.500(6)
C4 Zr1 2.450(4)
C4A C5A 1.429(6)
C4A C11A 1.500(6)
C4A Zr1A 2.470(4)
C5 C6 1.421(6)
C5 C12 1.497(5)
C5 Zr1 2.472(4)
C5A C6A 1.422(5)
C5A C12A 1.492(6)
C5A Zr1A 2.478(4)
C6 C7 1.483(6)
C6 Zr1 2.505(4)
C6A C7A 1.473(5)
C6A Zr1A 2.503(4)
C7 C8 1.340(6)
C7 C13 1.499(6)
C7A C8A 1.348(6)
C7A C13A 1.497(6)
C8 C14 1.521(6)
C8A C14A 1.506(6)
C9 H9A 0.9800
C9 H9B 0.9800
C9 H9C 0.9800
C9A H9A1 0.9800
C9A H9A2 0.9800
C9A H9A3 0.9800
C10 H10A 0.9800
C10 H10B 0.9800
C10 H10C 0.9800
C10A H10D 0.9800
C10A H10E 0.9800
C10A H10F 0.9800
C11 H11A 0.9800
C11 H11B 0.9800
C11 H11C 0.9800
C11A H11D 0.9800
C11A H11E 0.9800
C11A H11F 0.9800
C12 H12A 0.9800
C12 H12B 0.9800
C12 H12C 0.9800
C12A H12D 0.9800
C12A H12E 0.9800
C12A H12F 0.9800
C13 H13A 0.9800
C13 H13B 0.9800
C13 H13C 0.9800
C13A H13D 0.9800
C13A H13E 0.9800
C13A H13F 0.9800
C14 H14A 0.9800
C14 H14B 0.9800
C14 H14C 0.9800
C14A H14D 0.9800
C14A H14E 0.9800
C14A H14F 0.9800
Cl1 Zr1 2.4082(11)
Cl1A Zr1A 2.3989(12)
Cl2 Zr1 2.4033(11)
Cl2A Zr1A 2.4110(11)
Cl3 Zr1A 2.5895(10)
Cl3 Zr1 2.6027(10)
Cl3A Zr1 2.5813(10)
Cl3A Zr1A 2.6048(10)

loop_
_geom_torsion_atom_site_label_1
_geom_torsion_atom_site_label_2
_geom_torsion_atom_site_label_3
_geom_torsion_atom_site_label_4
_geom_torsion
C8 C1 C2 C3 -165.3(5)
C9 C1 C2 C3 -44.9(7)
C8 C1 C2 C6 -1.1(4)
C9 C1 C2 C6 119.4(4)
C8 C1 C2 Zr1 82.6(4)
C9 C1 C2 Zr1 -157.0(3)
C8A C1A C2A C6A 1.8(4)
C9A C1A C2A C6A -118.6(4)
C8A C1A C2A C3A 167.0(5)
C9A C1A C2A C3A 46.5(7)
C8A C1A C2A Zr1A -82.3(4)
C9A C1A C2A Zr1A 157.3(3)
C6 C2 C3 C4 2.0(4)
C1 C2 C3 C4 166.4(5)
Zr1 C2 C3 C4 -63.7(3)
C6 C2 C3 C10 -172.1(4)
C1 C2 C3 C10 -7.8(8)
Zr1 C2 C3 C10 122.1(4)
C6 C2 C3 Zr1 65.7(3)
C1 C2 C3 Zr1 -129.9(5)
C6A C2A C3A C4A -2.9(5)
C1A C2A C3A C4A -168.0(5)
Zr1A C2A C3A C4A 63.8(3)
C6A C2A C3A C10A 173.1(4)
C1A C2A C3A C10A 8.0(8)
Zr1A C2A C3A C10A -120.3(5)
C6A C2A C3A Zr1A -66.6(3)
C1A C2A C3A Zr1A 128.3(6)
C2 C3 C4 C5 -1.2(4)
C10 C3 C4 C5 173.1(4)
Zr1 C3 C4 C5 -66.7(3)
C2 C3 C4 C11 -176.4(4)
C10 C3 C4 C11 -2.1(7)
Zr1 C3 C4 C11 118.1(4)
C2 C3 C4 Zr1 65.5(3)
C10 C3 C4 Zr1 -120.2(4)
C2A C3A C4A C5A 1.6(5)
C10A C3A C4A C5A -174.5(4)
Zr1A C3A C4A C5A 66.1(3)
C2A C3A C4A C11A 173.8(4)
C10A C3A C4A C11A -2.3(7)
Zr1A C3A C4A C11A -121.7(4)
C2A C3A C4A Zr1A -64.6(3)
C10A C3A C4A Zr1A 119.4(5)
C3 C4 C5 C6 0.0(4)
C11 C4 C5 C6 175.1(4)
Zr1 C4 C5 C6 -67.9(3)
C3 C4 C5 C12 -176.4(4)
C11 C4 C5 C12 -1.3(7)
Zr1 C4 C5 C12 115.7(4)
C3 C4 C5 Zr1 67.9(3)
C11 C4 C5 Zr1 -117.0(4)
C3A C4A C5A C6A 0.3(4)
C11A C4A C5A C6A -171.8(4)
Zr1A C4A C5A C6A 67.6(3)
C3A C4A C5A C12A 175.5(4)
C11A C4A C5A C12A 3.5(7)
Zr1A C4A C5A C12A -117.1(4)
C3A C4A C5A Zr1A -67.3(3)
C11A C4A C5A Zr1A 120.6(4)
C3 C2 C6 C5 -2.1(4)
C1 C2 C6 C5 -171.7(3)
Zr1 C2 C6 C5 63.7(3)
C3 C2 C6 C7 171.4(3)
C1 C2 C6 C7 1.8(4)
Zr1 C2 C6 C7 -122.9(3)
C3 C2 C6 Zr1 -65.8(3)
C1 C2 C6 Zr1 124.7(3)
C4 C5 C6 C2 1.3(4)
C12 C5 C6 C2 177.6(4)
Zr1 C5 C6 C2 -64.7(3)
C4 C5 C6 C7 -168.9(5)
C12 C5 C6 C7 7.4(8)
Zr1 C5 C6 C7 125.1(5)
C4 C5 C6 Zr1 66.1(3)
C12 C5 C6 Zr1 -117.6(4)
C3A C2A C6A C5A 3.1(5)
C1A C2A C6A C5A 172.9(3)
Zr1A C2A C6A C5A -64.1(3)
C3A C2A C6A C7A -171.9(3)
C1A C2A C6A C7A -2.1(5)
Zr1A C2A C6A C7A 120.8(3)
C3A C2A C6A Zr1A 67.3(3)
C1A C2A C6A Zr1A -122.9(3)
C4A C5A C6A C2A -2.0(4)
C12A C5A C6A C2A -177.1(4)
Zr1A C5A C6A C2A 64.6(3)
C4A C5A C6A C7A 170.4(5)
C12A C5A C6A C7A -4.6(8)
Zr1A C5A C6A C7A -122.9(5)
C4A C5A C6A Zr1A -66.6(3)
C12A C5A C6A Zr1A 118.3(4)
C2 C6 C7 C8 -1.8(4)
C5 C6 C7 C8 168.4(5)
Zr1 C6 C7 C8 -85.2(4)
C2 C6 C7 C13 -174.8(4)
C5 C6 C7 C13 -4.6(8)
Zr1 C6 C7 C13 101.8(4)
C2A C6A C7A C8A 1.5(4)
C5A C6A C7A C8A -170.9(5)
Zr1A C6A C7A C8A 83.7(4)
C2A C6A C7A C13A 177.7(4)
C5A C6A C7A C13A 5.3(8)
Zr1A C6A C7A C13A -100.0(4)
C6 C7 C8 C14 -175.9(4)
C13 C7 C8 C14 -3.4(7)
C6 C7 C8 C1 1.1(5)
C13 C7 C8 C1 173.5(4)
C2 C1 C8 C7 -0.1(4)
C9 C1 C8 C7 -119.1(4)
C2 C1 C8 C14 177.1(4)
C9 C1 C8 C14 58.1(5)
C6A C7A C8A C14A -179.2(4)
C13A C7A C8A C14A 4.8(7)
C6A C7A C8A C1A -0.3(5)
C13A C7A C8A C1A -176.3(4)
C2A C1A C8A C7A -0.9(4)
C9A C1A C8A C7A 118.3(4)
C2A C1A C8A C14A 178.1(4)
C9A C1A C8A C14A -62.8(5)
C5A C4A Zr1A Cl1A -169.5(2)
C3A C4A Zr1A Cl1A -53.3(2)
C11A C4A Zr1A Cl1A 68.2(4)
C5A C4A Zr1A Cl2A 98.9(2)
C3A C4A Zr1A Cl2A -145.0(2)
C11A C4A Zr1A Cl2A -23.5(4)
C3A C4A Zr1A C5A 116.1(3)
C11A C4A Zr1A C5A -122.3(5)
C5A C4A Zr1A C2A -79.0(2)
C3A C4A Zr1A C2A 37.2(2)
C11A C4A Zr1A C2A 158.7(5)
C5A C4A Zr1A C6A -38.4(2)
C3A C4A Zr1A C6A 77.7(3)
C11A C4A Zr1A C6A -160.8(5)
C5A C4A Zr1A C3A -116.1(3)
C11A C4A Zr1A C3A 121.5(5)
C5A C4A Zr1A Cl3 -75.0(3)
C3A C4A Zr1A Cl3 41.1(3)
C11A C4A Zr1A Cl3 162.6(4)
C5A C4A Zr1A Cl3A 20.7(3)
C3A C4A Zr1A Cl3A 136.9(2)
C11A C4A Zr1A Cl3A -101.6(4)
C6A C5A Zr1A Cl1A -97.8(2)
C4A C5A Zr1A Cl1A 14.7(3)
C12A C5A Zr1A Cl1A 136.6(3)
C6A C5A Zr1A Cl2A 168.9(2)
C4A C5A Zr1A Cl2A -78.6(2)
C12A C5A Zr1A Cl2A 43.2(3)
C6A C5A Zr1A C4A -112.5(3)
C12A C5A Zr1A C4A 121.8(4)
C6A C5A Zr1A C2A -36.0(2)
C4A C5A Zr1A C2A 76.5(2)
C12A C5A Zr1A C2A -161.7(4)
C4A C5A Zr1A C6A 112.5(3)
C12A C5A Zr1A C6A -125.7(5)
C6A C5A Zr1A C3A -75.8(2)
C4A C5A Zr1A C3A 36.7(2)
C12A C5A Zr1A C3A 158.5(4)
C6A C5A Zr1A Cl3 17.2(3)
C4A C5A Zr1A Cl3 129.7(2)
C12A C5A Zr1A Cl3 -108.5(3)
C6A C5A Zr1A Cl3A 86.2(2)
C4A C5A Zr1A Cl3A -161.3(2)
C12A C5A Zr1A Cl3A -39.5(3)
C6A C2A Zr1A Cl1A 177.9(2)
C3A C2A Zr1A Cl1A 61.8(2)
C1A C2A Zr1A Cl1A -79.2(3)
C6A C2A Zr1A Cl2A 74.8(3)
C3A C2A Zr1A Cl2A -41.4(3)
C1A C2A Zr1A Cl2A 177.6(3)
C6A C2A Zr1A C4A 77.9(2)
C3A C2A Zr1A C4A -38.2(3)
C1A C2A Zr1A C4A -179.2(4)
C6A C2A Zr1A C5A 36.5(2)
C3A C2A Zr1A C5A -79.6(3)
C1A C2A Zr1A C5A 139.4(4)
C3A C2A Zr1A C6A -116.1(3)
C1A C2A Zr1A C6A 102.8(4)
C6A C2A Zr1A C3A 116.1(3)
C1A C2A Zr1A C3A -141.0(5)
C6A C2A Zr1A Cl3 -99.3(2)
C3A C2A Zr1A Cl3 144.5(2)
C1A C2A Zr1A Cl3 3.5(3)
C6A C2A Zr1A Cl3A -28.8(2)
C3A C2A Zr1A Cl3A -145.0(2)
C1A C2A Zr1A Cl3A 74.0(3)
C2A C6A Zr1A Cl1A -2.7(3)
C5A C6A Zr1A Cl1A 114.0(2)
C7A C6A Zr1A Cl1A -104.9(3)
C2A C6A Zr1A Cl2A -129.8(2)
C5A C6A Zr1A Cl2A -13.1(3)
C7A C6A Zr1A Cl2A 128.0(3)
C2A C6A Zr1A C4A -77.8(2)
C5A C6A Zr1A C4A 38.9(2)
C7A C6A Zr1A C4A 180.0(4)
C2A C6A Zr1A C5A -116.7(3)
C7A C6A Zr1A C5A 141.1(4)
C5A C6A Zr1A C2A 116.7(3)
C7A C6A Zr1A C2A -102.2(4)
C2A C6A Zr1A C3A -36.4(2)
C5A C6A Zr1A C3A 80.3(3)
C7A C6A Zr1A C3A -138.6(4)
C2A C6A Zr1A Cl3 78.0(2)
C5A C6A Zr1A Cl3 -165.3(2)
C7A C6A Zr1A Cl3 -24.2(3)
C2A C6A Zr1A Cl3A 153.3(2)
C5A C6A Zr1A Cl3A -90.0(2)
C7A C6A Zr1A Cl3A 51.1(3)
C2A C3A Zr1A Cl1A -118.1(2)
C4A C3A Zr1A Cl1A 127.8(2)
C10A C3A Zr1A Cl1A 6.3(4)
C2A C3A Zr1A Cl2A 151.4(2)
C4A C3A Zr1A Cl2A 37.3(3)
C10A C3A Zr1A Cl2A -84.2(4)
C2A C3A Zr1A C4A 114.1(4)
C10A C3A Zr1A C4A -121.4(5)
C2A C3A Zr1A C5A 77.3(2)
C4A C3A Zr1A C5A -36.8(2)
C10A C3A Zr1A C5A -158.3(5)
C4A C3A Zr1A C2A -114.1(4)
C10A C3A Zr1A C2A 124.4(5)
C2A C3A Zr1A C6A 36.6(2)
C4A C3A Zr1A C6A -77.5(3)
C10A C3A Zr1A C6A 161.0(5)
C2A C3A Zr1A Cl3 -37.4(2)
C4A C3A Zr1A Cl3 -151.5(2)
C10A C3A Zr1A Cl3 87.0(4)
C2A C3A Zr1A Cl3A 50.6(3)
C4A C3A Zr1A Cl3A -63.5(3)
C10A C3A Zr1A Cl3A 175.1(4)
Zr1 Cl3 Zr1A Cl1A -141.18(4)
Zr1 Cl3 Zr1A Cl2A -53.55(7)
Zr1 Cl3 Zr1A C4A 116.97(16)
Zr1 Cl3 Zr1A C5A 78.64(11)
Zr1 Cl3 Zr1A C2A 120.21(10)
Zr1 Cl3 Zr1A C6A 87.94(9)
Zr1 Cl3 Zr1A C3A 139.48(10)
Zr1 Cl3 Zr1A Cl3A 4.74(3)
Zr1 Cl3A Zr1A Cl1A 55.82(7)
Zr1 Cl3A Zr1A Cl2A 141.91(4)
Zr1 Cl3A Zr1A C4A -139.85(11)
Zr1 Cl3A Zr1A C5A -128.50(10)
Zr1 Cl3A Zr1A C2A -79.88(10)
Zr1 Cl3A Zr1A C6A -95.13(9)
Zr1 Cl3A Zr1A C3A -106.59(16)
Zr1 Cl3A Zr1A Cl3 -4.79(4)
C3 C4 Zr1 Cl2 155.2(2)
C5 C4 Zr1 Cl2 -89.7(2)
C11 C4 Zr1 Cl2 32.3(3)
C3 C4 Zr1 Cl1 64.1(2)
C5 C4 Zr1 Cl1 179.2(2)
C11 C4 Zr1 Cl1 -58.8(4)
C3 C4 Zr1 C5 -115.1(3)
C11 C4 Zr1 C5 122.0(5)
C3 C4 Zr1 C6 -76.8(2)
C5 C4 Zr1 C6 38.3(2)
C11 C4 Zr1 C6 160.3(4)
C5 C4 Zr1 C3 115.1(3)
C11 C4 Zr1 C3 -122.9(5)
C3 C4 Zr1 C2 -36.6(2)
C5 C4 Zr1 C2 78.5(2)
C11 C4 Zr1 C2 -159.5(4)
C3 C4 Zr1 Cl3A -22.4(3)
C5 C4 Zr1 Cl3A 92.6(2)
C11 C4 Zr1 Cl3A -145.4(3)
C3 C4 Zr1 Cl3 -124.0(2)
C5 C4 Zr1 Cl3 -8.9(3)
C11 C4 Zr1 Cl3 113.1(3)
C6 C5 Zr1 Cl2 -158.9(2)
C4 C5 Zr1 Cl2 89.0(2)
C12 C5 Zr1 Cl2 -33.3(3)
C6 C5 Zr1 Cl1 111.1(2)
C4 C5 Zr1 Cl1 -1.0(3)
C12 C5 Zr1 Cl1 -123.3(3)
C6 C5 Zr1 C4 112.1(3)
C12 C5 Zr1 C4 -122.3(4)
C4 C5 Zr1 C6 -112.1(3)
C12 C5 Zr1 C6 125.6(4)
C6 C5 Zr1 C3 75.2(2)
C4 C5 Zr1 C3 -36.9(2)
C12 C5 Zr1 C3 -159.2(4)
C6 C5 Zr1 C2 35.5(2)
C4 C5 Zr1 C2 -76.6(2)
C12 C5 Zr1 C2 161.1(4)
C6 C5 Zr1 Cl3A -6.3(3)
C4 C5 Zr1 Cl3A -118.4(2)
C12 C5 Zr1 Cl3A 119.3(3)
C6 C5 Zr1 Cl3 -75.5(2)
C4 C5 Zr1 Cl3 172.4(2)
C12 C5 Zr1 Cl3 50.1(3)
C2 C6 Zr1 Cl2 141.8(2)
C5 C6 Zr1 Cl2 24.2(3)
C7 C6 Zr1 Cl2 -116.2(3)
C2 C6 Zr1 Cl1 17.4(3)
C5 C6 Zr1 Cl1 -100.2(2)
C7 C6 Zr1 Cl1 119.4(3)
C2 C6 Zr1 C4 78.0(2)
C5 C6 Zr1 C4 -39.6(2)
C7 C6 Zr1 C4 180.0(4)
C2 C6 Zr1 C5 117.6(3)
C7 C6 Zr1 C5 -140.4(5)
C2 C6 Zr1 C3 36.7(2)
C5 C6 Zr1 C3 -80.9(3)
C7 C6 Zr1 C3 138.7(4)
C5 C6 Zr1 C2 -117.6(3)
C7 C6 Zr1 C2 102.0(4)
C2 C6 Zr1 Cl3A -67.4(2)
C5 C6 Zr1 Cl3A 175.0(2)
C7 C6 Zr1 Cl3A 34.6(3)
C2 C6 Zr1 Cl3 -141.6(2)
C5 C6 Zr1 Cl3 100.8(2)
C7 C6 Zr1 Cl3 -39.6(3)
C2 C3 Zr1 Cl2 -143.6(2)
C4 C3 Zr1 Cl2 -28.2(3)
C10 C3 Zr1 Cl2 92.1(4)
C2 C3 Zr1 Cl1 129.3(2)
C4 C3 Zr1 Cl1 -115.3(2)
C10 C3 Zr1 Cl1 5.0(3)
C2 C3 Zr1 C4 -115.3(3)
C10 C3 Zr1 C4 120.3(5)
C2 C3 Zr1 C5 -77.4(2)
C4 C3 Zr1 C5 37.9(2)
C10 C3 Zr1 C5 158.2(4)
C2 C3 Zr1 C6 -36.8(2)
C4 C3 Zr1 C6 78.6(3)
C10 C3 Zr1 C6 -161.1(4)
C4 C3 Zr1 C2 115.3(3)
C10 C3 Zr1 C2 -124.4(5)
C2 C3 Zr1 Cl3A 48.7(2)
C4 C3 Zr1 Cl3A 164.1(2)
C10 C3 Zr1 Cl3A -75.6(4)
C2 C3 Zr1 Cl3 -34.4(3)
C4 C3 Zr1 Cl3 80.9(3)
C10 C3 Zr1 Cl3 -158.8(3)
C3 C2 Zr1 Cl2 56.4(3)
C6 C2 Zr1 Cl2 -59.3(3)
C1 C2 Zr1 Cl2 -161.2(3)
C3 C2 Zr1 Cl1 -51.5(2)
C6 C2 Zr1 Cl1 -167.3(2)
C1 C2 Zr1 Cl1 90.8(3)
C3 C2 Zr1 C4 37.5(2)
C6 C2 Zr1 C4 -78.2(2)
C1 C2 Zr1 C4 179.9(4)
C3 C2 Zr1 C5 79.6(2)
C6 C2 Zr1 C5 -36.1(2)
C1 C2 Zr1 C5 -138.1(4)
C3 C2 Zr1 C6 115.7(3)
C1 C2 Zr1 C6 -101.9(4)
C6 C2 Zr1 C3 -115.7(3)
C1 C2 Zr1 C3 142.3(5)
C3 C2 Zr1 Cl3A -132.6(2)
C6 C2 Zr1 Cl3A 111.7(2)
C1 C2 Zr1 Cl3A 9.7(3)
C3 C2 Zr1 Cl3 155.1(2)
C6 C2 Zr1 Cl3 39.4(2)
C1 C2 Zr1 Cl3 -62.6(3)
Zr1A Cl3A Zr1 Cl2 68.04(6)
Zr1A Cl3A Zr1 Cl1 152.71(4)
Zr1A Cl3A Zr1 C4 -115.32(15)
Zr1A Cl3A Zr1 C5 -70.09(12)
Zr1A Cl3A Zr1 C6 -73.54(9)
Zr1A Cl3A Zr1 C3 -127.83(10)
Zr1A Cl3A Zr1 C2 -103.72(10)
Zr1A Cl3A Zr1 Cl3 4.76(4)
Zr1A Cl3 Zr1 Cl2 -146.45(4)
Zr1A Cl3 Zr1 Cl1 -62.74(7)
Zr1A Cl3 Zr1 C4 130.31(12)
Zr1A Cl3 Zr1 C5 125.31(10)
Zr1A Cl3 Zr1 C6 92.76(10)
Zr1A Cl3 Zr1 C3 90.83(14)
Zr1A Cl3 Zr1 C2 72.42(10)
Zr1A Cl3 Zr1 Cl3A -4.78(4)
